data_1533111
loop_
_publ_author_name
'Edwards, A.J.'
'Jones, G.R.'

_publ_section_title
;
 Fluoride crystal structures. Part XI. Trifluoroselenium(IV)
 hexafluoroniobate(V) and hexafluorotantalate(V)
;
_journal_name_full
;
Journal of the Chemical Society A: Inorganic, Physical, Theoretical (1966-1971)
;
_journal_page_first 1891
_journal_page_last 1894
_journal_volume 1970
_journal_year 1970
_chemical_formula_sum 'F9 Nb Se'
_chemical_name_systematic '(Se F3) (Nb F6)'
_space_group_IT_number 146
_symmetry_space_group_name_Hall 'P 3*'
_symmetry_space_group_name_H-M 'R 3 :R'
_cell_angle_alpha 92.9
_cell_angle_beta 92.9
_cell_angle_gamma 92.9
_cell_formula_units_Z 4
_cell_length_a 8.99
_cell_length_b 8.99
_cell_length_c 8.99
_cell_volume 723.683
_citation_journal_id_ASTM JCSIAP
_cod_data_source_file Edwards_JCSIAP_1970_1297.cif
_cod_data_source_block F9Nb1Se1
_cod_original_cell_volume 723.6832
_cod_original_sg_symbol_Hall 'R 3 (-y+z,x+z,-x+y+z)'
_cod_original_formula_sum 'F9 Nb1 Se1'
_cod_database_code 1533111

loop_
_symmetry_equiv_pos_as_xyz
x,y,z
z,x,y
y,z,x

loop_
_atom_site_label
_atom_site_type_symbol
_atom_site_fract_x
_atom_site_fract_y
_atom_site_fract_z
_atom_site_occupancy
_atom_site_U_iso_or_equiv
F11 F-1 1.0618 1.18 0.8649 1 0.0
Se2 Se+4 1.1218 1.1218 1.1218 1 0.0
F3 F-1 1.1964 1.2614 0.6327 1 0.0
F8 F-1 1.0291 1.0038 0.6202 1 0.0
Se1 Se+4 0.5478 1.0637 0.7556 1 0.0
F7 F-1 0.9597 1.235 0.4812 1 0.0
F5 F-1 0.5269 1.2437 0.8211 1 0.0
F1 F-1 0.5542 0.6304 0.411 1 0.0
F12 F-1 0.5081 1.0865 0.5727 1 0.0
F10 F-1 0.7734 1.1615 0.7074 1 0.0
F4 F-1 0.9657 1.4077 0.7316 1 0.0
F6 F-1 0.3628 1.0053 0.791 1 0.0
Nb1 Nb+5 1 1.2196 0.6664 1 0.0
Nb2 Nb+5 0.603 0.603 0.603 1 0.0
F2 F-1 0.5656 0.8052 0.6753 1 0.0
F9 F-1 1.0774 1.3007 1.1746 1 0.0
